data_4037830
loop_
_publ_author_name
'Urushibara, Ko'
'Yamada, Tatsunori'
'Yokoyama, Akihiro'
'Mori, Hirotoshi'
'Masu, Hyuma'
'Azumaya, Isao'
'Kagechika, Hiroyuki'
'Yokozawa, Tsutomu'
'Tanatani, Aya'

_publ_section_title
;
 Development of Helical Aromatic Amide Foldamers with a Diphenylacetylene
 Backbone.
;
_journal_name_full 'The Journal of organic chemistry'
_journal_paper_doi 10.1021/acs.joc.9b02758
_journal_year 2020
_chemical_formula_sum 'C40 H30 N2 O4'
_chemical_formula_weight 602.66
_chemical_name_common KU-2-127
_space_group_crystal_system triclinic
_space_group_IT_number 2
_space_group_name_Hall '-P 1'
_space_group_name_H-M_alt 'P -1'
_atom_sites_solution_hydrogens geom
_cell_angle_alpha 79.555(3)
_cell_angle_beta 88.839(3)
_cell_angle_gamma 69.208(2)
_cell_formula_units_Z 2
_cell_length_a 7.7894(13)
_cell_length_b 9.2514(15)
_cell_length_c 23.546(4)
_cell_measurement_reflns_used 2534
_cell_measurement_temperature 93
_cell_measurement_theta_max 27.4652
_cell_measurement_theta_min 2.6418
_cell_volume 1558.2(4)
_computing_cell_refinement 'SAINT V8.34A (Bruker AXS Inc., 2013)'
_computing_data_reduction 'SAINT V8.34A (Bruker AXS Inc., 2013)'
_computing_structure_refinement 'SHELXL-2014/6 (Sheldrick, 2014)'
_diffrn_ambient_temperature 93
_diffrn_detector_area_resol_mean 8.3333
_diffrn_measured_fraction_theta_full 0.983
_diffrn_measured_fraction_theta_max 0.983
_diffrn_measurement_device_type 'Bruker D8 goniometer'
_diffrn_measurement_method 'omega scans'
_diffrn_radiation_monochromator 'multilayered conforcal mirror'
_diffrn_radiation_type MoK\a
_diffrn_radiation_wavelength 0.71073
_diffrn_reflns_av_R_equivalents 0.0241
_diffrn_reflns_av_unetI/netI 0.0618
_diffrn_reflns_limit_h_max 9
_diffrn_reflns_limit_h_min -10
_diffrn_reflns_limit_k_max 11
_diffrn_reflns_limit_k_min -11
_diffrn_reflns_limit_l_max 30
_diffrn_reflns_limit_l_min -18
_diffrn_reflns_number 9820
_diffrn_reflns_theta_full 27.48
_diffrn_reflns_theta_max 27.48
_diffrn_reflns_theta_min 0.88
_diffrn_source 'rotating-anode X-ray tube'
_diffrn_source_type 'Bruker Tourbo X-ray Source'
_exptl_absorpt_coefficient_mu 0.083
_exptl_absorpt_correction_T_max 1.00
_exptl_absorpt_correction_T_min 0.86
_exptl_absorpt_correction_type multi-scan
_exptl_absorpt_process_details 'SADABS V2014/4 (Bruker AXS Inc.)'
_exptl_crystal_colour colourless
_exptl_crystal_density_diffrn 1.284
_exptl_crystal_density_method 'not measured'
_exptl_crystal_description plate
_exptl_crystal_F_000 632
_exptl_crystal_size_max 0.100
_exptl_crystal_size_mid 0.050
_exptl_crystal_size_min 0.010
_refine_diff_density_max 0.315
_refine_diff_density_min -0.240
_refine_ls_extinction_method none
_refine_ls_goodness_of_fit_ref 1.022
_refine_ls_hydrogen_treatment constr
_refine_ls_matrix_type full
_refine_ls_number_parameters 418
_refine_ls_number_reflns 7021
_refine_ls_number_restraints 0
_refine_ls_restrained_S_all 1.022
_refine_ls_R_factor_all 0.0931
_refine_ls_R_factor_gt 0.0504
_refine_ls_shift/su_max 0.005
_refine_ls_shift/su_mean 0.000
_refine_ls_structure_factor_coef Fsqd
_refine_ls_weighting_details 'w=1/[\s^2^(Fo^2^)+(0.0608P)^2^+0.1725P] where P=(Fo^2^+2Fc^2^)/3'
_refine_ls_weighting_scheme calc
_refine_ls_wR_factor_gt 0.1153
_refine_ls_wR_factor_ref 0.1317
_reflns_number_gt 4476
_reflns_number_total 7021
_reflns_threshold_expression 'I > 2\s(I)'
_cod_data_source_file jo9b02758_si_002.cif
_cod_data_source_block 170207uru1
_cod_database_code 4037830

loop_
_space_group_symop_operation_xyz
'x, y, z'
'-x, -y, -z'

loop_
_atom_site_type_symbol
_atom_site_label
_atom_site_fract_x
_atom_site_fract_y
_atom_site_fract_z
_atom_site_U_iso_or_equiv
_atom_site_adp_type
_atom_site_calc_flag
_atom_site_refinement_flags_adp
_atom_site_refinement_flags_posn
_atom_site_occupancy
C C23 0.9602(2) 0.5283(2) 0.22056(8) 0.0203(4) Uani d . . 1
C C13 -0.1063(2) 0.8626(2) 0.00161(8) 0.0222(4) Uani d . . 1
H H13 -0.1094 0.9235 0.0303 0.027 Uiso calc U R 1
C C15 0.2051(2) 0.6863(2) 0.03789(8) 0.0235(4) Uani d . . 1
C C21 0.6635(2) 0.4832(2) 0.20026(9) 0.0228(4) Uani d . . 1
H H21 0.6803 0.4124 0.2361 0.027 Uiso calc U R 1
C C16 0.3325(2) 0.6509(2) 0.07174(9) 0.0246(4) Uani d . . 1
C C28 0.4685(2) 0.6449(2) 0.37193(9) 0.0245(4) Uani d . . 1
C C9 -0.2535(2) 0.8162(2) -0.07860(8) 0.0209(4) Uani d . . 1
C C19 0.7660(2) 0.6585(2) 0.13225(8) 0.0224(4) Uani d . . 1
H H19 0.8532 0.7076 0.1213 0.027 Uiso calc U R 1
C C39 -0.4624(2) 0.8466(2) 0.56880(9) 0.0235(4) Uani d . . 1
C C25 0.7846(2) 0.5682(2) 0.30900(8) 0.0220(4) Uani d . . 1
C C20 0.7892(2) 0.5578(2) 0.18502(8) 0.0194(4) Uani d . . 1
C C31 0.3053(3) 0.6842(2) 0.40540(9) 0.0288(5) Uani d . . 1
C C22 0.5138(2) 0.5118(2) 0.16327(9) 0.0236(4) Uani d . . 1
H H22 0.4289 0.4601 0.1738 0.028 Uiso calc U R 1
C C38 0.0073(3) 0.8164(2) 0.51555(9) 0.0261(4) Uani d . . 1
H H38 0.1093 0.8419 0.5254 0.031 Uiso calc U R 1
C C26 0.6442(2) 0.7118(2) 0.29221(9) 0.0234(4) Uani d . . 1
H H26 0.6558 0.7843 0.2595 0.028 Uiso calc U R 1
C C18 0.6167(2) 0.6883(2) 0.09538(9) 0.0234(4) Uani d . . 1
H H18 0.6015 0.758 0.0593 0.028 Uiso calc U R 1
C C12 0.0500(2) 0.7311(2) -0.00229(8) 0.0214(4) Uani d . . 1
C C37 -0.1461(2) 0.8503(2) 0.54866(9) 0.0251(4) Uani d . . 1
H H37 -0.1491 0.8995 0.5809 0.03 Uiso calc U R 1
C C14 -0.2564(2) 0.9039(2) -0.03635(8) 0.0228(4) Uani d . . 1
H H14 -0.3625 0.9931 -0.0335 0.027 Uiso calc U R 1
C C17 0.4880(2) 0.6162(2) 0.11083(8) 0.0208(4) Uani d . . 1
C C4 -0.2523(2) 0.9398(2) -0.19966(8) 0.0220(4) Uani d . . 1
C C33 0.0130(3) 0.7455(2) 0.46810(9) 0.0270(5) Uani d . . 1
C C32 0.1737(3) 0.7112(3) 0.43356(9) 0.0286(5) Uani d . . 1
C C7 -0.4091(2) 0.8957(2) -0.17466(9) 0.0250(4) Uani d . . 1
C C30 0.7681(3) 0.4636(2) 0.35709(9) 0.0274(5) Uani d . . 1
H H30 0.8644 0.3648 0.3683 0.033 Uiso calc U R 1
C C10 -0.0989(2) 0.6856(2) -0.08285(9) 0.0259(4) Uani d . . 1
H H10 -0.0966 0.6244 -0.1114 0.031 Uiso calc U R 1
C C29 0.6121(3) 0.5023(2) 0.38888(9) 0.0270(4) Uani d . . 1
H H29 0.6032 0.4311 0.4224 0.032 Uiso calc U R 1
C C36 -0.2949(2) 0.8125(2) 0.53483(8) 0.0224(4) Uani d . . 1
C C24 1.1236(3) 0.4951(3) 0.31132(9) 0.0312(5) Uani d . . 1
H H24A 1.1756 0.3834 0.3291 0.047 Uiso calc U R 1
H H24B 1.0979 0.5591 0.3415 0.047 Uiso calc U R 1
H H24C 1.2117 0.5223 0.2853 0.047 Uiso calc U R 1
C C11 0.0521(3) 0.6452(2) -0.04528(9) 0.0275(5) Uani d . . 1
H H11 0.159 0.5574 -0.0489 0.033 Uiso calc U R 1
C C27 0.4858(3) 0.7494(2) 0.32352(9) 0.0257(4) Uani d . . 1
H H27 0.3884 0.8473 0.3117 0.031 Uiso calc U R 1
C C3 -0.1658(2) 0.8752(2) -0.24631(9) 0.0256(4) Uani d . . 1
H H3 -0.2009 0.7988 -0.26 0.031 Uiso calc U R 1
C C35 -0.2905(3) 0.7422(3) 0.48734(9) 0.0329(5) Uani d . . 1
H H35 -0.3931 0.7173 0.4775 0.039 Uiso calc U R 1
C C8 -0.5733(3) 0.8285(3) -0.09119(9) 0.0311(5) Uani d . . 1
H H8A -0.6783 0.8764 -0.1193 0.047 Uiso calc U R 1
H H8B -0.6034 0.8744 -0.0563 0.047 Uiso calc U R 1
H H8C -0.5458 0.7147 -0.0812 0.047 Uiso calc U R 1
C C40 -0.5963(3) 0.9123(3) 0.65504(10) 0.0352(5) Uani d . . 1
H H40A -0.6995 1.0031 0.6354 0.053 Uiso calc U R 1
H H40B -0.565 0.933 0.6921 0.053 Uiso calc U R 1
H H40C -0.6309 0.8188 0.6618 0.053 Uiso calc U R 1
C C2 -0.0291(3) 0.9220(2) -0.27280(10) 0.0317(5) Uani d . . 1
H H2 0.0311 0.8764 -0.3042 0.038 Uiso calc U R 1
C C5 -0.2022(3) 1.0535(2) -0.18095(9) 0.0305(5) Uani d . . 1
H H5 -0.261 1.0985 -0.1493 0.037 Uiso calc U R 1
C C34 -0.1374(3) 0.7079(3) 0.45417(10) 0.0372(5) Uani d . . 1
H H34 -0.1348 0.6588 0.4219 0.045 Uiso calc U R 1
C C6 -0.0670(3) 1.1023(3) -0.20810(10) 0.0382(5) Uani d . . 1
H H6 -0.0346 1.1814 -0.1954 0.046 Uiso calc U R 1
C C1 0.0199(3) 1.0354(3) -0.25344(10) 0.0373(6) Uani d . . 1
H H1 0.114 1.0673 -0.2716 0.045 Uiso calc U R 1
O O2 1.10662(16) 0.50622(16) 0.19648(6) 0.0262(3) Uani d . . 1
O O4 -0.43916(17) 0.88576(17) 0.61933(6) 0.0298(3) Uani d . . 1
O O3 -0.60477(17) 0.83754(17) 0.55354(6) 0.0312(3) Uani d . . 1
O O1 -0.53419(19) 0.9001(2) -0.20673(6) 0.0382(4) Uani d . . 1
N N1 -0.41250(19) 0.85823(19) -0.11641(7) 0.0230(4) Uani d . . 1
N N2 0.95156(19) 0.52596(19) 0.27827(7) 0.0229(4) Uani d . . 1

loop_
_atom_site_aniso_label
_atom_site_aniso_U_11
_atom_site_aniso_U_22
_atom_site_aniso_U_33
_atom_site_aniso_U_12
_atom_site_aniso_U_13
_atom_site_aniso_U_23
C23 0.0193(9) 0.0153(9) 0.0271(11) -0.0062(7) 0.0008(8) -0.0060(8)
C13 0.0212(9) 0.0227(10) 0.0248(11) -0.0080(8) 0.0030(8) -0.0093(8)
C15 0.0208(9) 0.0264(11) 0.0246(11) -0.0093(8) 0.0031(8) -0.0065(9)
C21 0.0220(9) 0.0247(10) 0.0222(10) -0.0091(8) 0.0015(8) -0.0039(8)
C16 0.0204(9) 0.0251(10) 0.0280(11) -0.0060(8) 0.0046(8) -0.0088(9)
C28 0.0247(10) 0.0314(11) 0.0252(11) -0.0162(9) 0.0032(8) -0.0120(9)
C9 0.0187(9) 0.0234(10) 0.0208(10) -0.0087(8) 0.0006(7) -0.0025(8)
C19 0.0196(9) 0.0215(10) 0.0281(11) -0.0087(8) 0.0046(8) -0.0069(8)
C39 0.0234(9) 0.0211(10) 0.0257(11) -0.0086(8) -0.0008(8) -0.0019(8)
C25 0.0209(9) 0.0241(10) 0.0245(11) -0.0095(8) 0.0014(8) -0.0106(8)
C20 0.0166(8) 0.0192(9) 0.0231(10) -0.0050(7) 0.0031(7) -0.0089(8)
C31 0.0314(11) 0.0330(12) 0.0293(12) -0.0184(9) 0.0026(9) -0.0098(10)
C22 0.0182(9) 0.0281(11) 0.0281(11) -0.0112(8) 0.0031(8) -0.0083(9)
C38 0.0221(9) 0.0298(11) 0.0294(12) -0.0129(8) -0.0005(8) -0.0051(9)
C26 0.0250(10) 0.0214(10) 0.0243(11) -0.0091(8) 0.0024(8) -0.0039(8)
C18 0.0228(9) 0.0194(10) 0.0246(11) -0.0037(8) 0.0010(8) -0.0037(8)
C12 0.0184(9) 0.0220(10) 0.0241(10) -0.0078(8) 0.0003(8) -0.0041(8)
C37 0.0237(9) 0.0281(11) 0.0254(11) -0.0105(8) -0.0010(8) -0.0067(9)
C14 0.0183(9) 0.0201(10) 0.0284(11) -0.0038(7) 0.0035(8) -0.0075(8)
C17 0.0165(8) 0.0210(10) 0.0241(11) -0.0032(7) 0.0006(7) -0.0096(8)
C4 0.0199(9) 0.0188(10) 0.0250(11) -0.0052(8) -0.0032(8) -0.0010(8)
C33 0.0266(10) 0.0306(11) 0.0265(11) -0.0136(9) 0.0052(8) -0.0056(9)
C32 0.0318(11) 0.0340(12) 0.0269(11) -0.0183(9) 0.0030(9) -0.0092(9)
C7 0.0203(9) 0.0237(10) 0.0300(12) -0.0059(8) -0.0006(8) -0.0060(9)
C30 0.0314(10) 0.0188(10) 0.0289(12) -0.0046(8) -0.0029(9) -0.0052(9)
C10 0.0250(10) 0.0251(11) 0.0277(11) -0.0065(8) 0.0012(8) -0.0103(9)
C29 0.0372(11) 0.0246(11) 0.0228(11) -0.0158(9) 0.0039(9) -0.0043(9)
C36 0.0211(9) 0.0228(10) 0.0232(11) -0.0096(8) 0.0006(8) -0.0005(8)
C24 0.0218(10) 0.0379(13) 0.0341(12) -0.0068(9) -0.0051(9) -0.0144(10)
C11 0.0206(9) 0.0265(11) 0.0323(12) -0.0020(8) 0.0014(8) -0.0108(9)
C27 0.0222(9) 0.0253(11) 0.0265(11) -0.0041(8) 0.0017(8) -0.0065(9)
C3 0.0236(9) 0.0206(10) 0.0318(12) -0.0057(8) 0.0004(8) -0.0073(9)
C35 0.0318(11) 0.0458(13) 0.0340(12) -0.0258(10) 0.0043(9) -0.0155(11)
C8 0.0232(10) 0.0449(13) 0.0308(12) -0.0171(9) 0.0040(9) -0.0109(10)
C40 0.0249(10) 0.0496(14) 0.0342(13) -0.0144(10) 0.0110(9) -0.0142(11)
C2 0.0237(10) 0.0329(12) 0.0355(12) -0.0051(9) 0.0079(9) -0.0098(10)
C5 0.0380(11) 0.0264(11) 0.0299(12) -0.0135(9) 0.0052(9) -0.0085(9)
C34 0.0389(12) 0.0523(15) 0.0357(13) -0.0281(11) 0.0109(10) -0.0227(11)
C6 0.0491(13) 0.0375(13) 0.0401(14) -0.0286(11) 0.0046(11) -0.0106(11)
C1 0.0298(11) 0.0426(14) 0.0442(14) -0.0201(10) 0.0066(10) -0.0054(11)
O2 0.0172(6) 0.0308(8) 0.0337(8) -0.0097(6) 0.0043(6) -0.0115(6)
O4 0.0214(7) 0.0437(9) 0.0273(8) -0.0129(6) 0.0041(6) -0.0115(7)
O3 0.0229(7) 0.0369(9) 0.0389(9) -0.0154(6) 0.0011(6) -0.0102(7)
O1 0.0303(8) 0.0612(11) 0.0283(9) -0.0236(7) -0.0047(6) -0.0051(8)
N1 0.0166(7) 0.0283(9) 0.0242(9) -0.0079(7) 0.0015(6) -0.0058(7)
N2 0.0163(7) 0.0266(9) 0.0257(9) -0.0053(6) -0.0015(6) -0.0094(7)

loop_
_atom_type_symbol
_atom_type_description
_atom_type_scat_dispersion_real
_atom_type_scat_dispersion_imag
_atom_type_scat_source
C C 0.0033 0.0016 'International Tables Vol C Tables 4.2.6.8 and 6.1.1.4'
H H 0.0000 0.0000 'International Tables Vol C Tables 4.2.6.8 and 6.1.1.4'
N N 0.0061 0.0033 'International Tables Vol C Tables 4.2.6.8 and 6.1.1.4'
O O 0.0106 0.0060 'International Tables Vol C Tables 4.2.6.8 and 6.1.1.4'

loop_
_geom_angle_atom_site_label_1
_geom_angle_atom_site_label_2
_geom_angle_atom_site_label_3
_geom_angle
O2 C23 N2 121.13(17)
O2 C23 C20 118.95(17)
N2 C23 C20 119.91(15)
C14 C13 C12 119.93(18)
C14 C13 H13 120.0
C12 C13 H13 120.0
C16 C15 C12 179.0(2)
C22 C21 C20 120.29(18)
C22 C21 H21 119.9
C20 C21 H21 119.9
C15 C16 C17 176.6(2)
C29 C28 C27 119.12(17)
C29 C28 C31 119.81(18)
C27 C28 C31 121.06(18)
C10 C9 C14 119.81(17)
C10 C9 N1 120.42(18)
C14 C9 N1 119.74(16)
C18 C19 C20 120.37(17)
C18 C19 H19 119.8
C20 C19 H19 119.8
O3 C39 O4 122.84(18)
O3 C39 C36 124.20(19)
O4 C39 C36 112.95(16)
C26 C25 C30 120.04(17)
C26 C25 N2 121.19(18)
C30 C25 N2 118.75(17)
C19 C20 C21 119.63(17)
C19 C20 C23 115.98(16)
C21 C20 C23 124.25(17)
C32 C31 C28 177.8(2)
C21 C22 C17 120.05(17)
C21 C22 H22 120.0
C17 C22 H22 120.0
C37 C38 C33 120.52(18)
C37 C38 H38 119.7
C33 C38 H38 119.7
C25 C26 C27 119.52(18)
C25 C26 H26 120.2
C27 C26 H26 120.2
C19 C18 C17 120.36(18)
C19 C18 H18 119.8
C17 C18 H18 119.8
C11 C12 C13 118.92(17)
C11 C12 C15 121.11(17)
C13 C12 C15 119.97(18)
C36 C37 C38 120.13(19)
C36 C37 H37 119.9
C38 C37 H37 119.9
C13 C14 C9 120.64(17)
C13 C14 H14 119.7
C9 C14 H14 119.7
C22 C17 C18 119.27(17)
C22 C17 C16 121.62(17)
C18 C17 C16 119.11(17)
C5 C4 C3 119.18(18)
C5 C4 C7 121.53(18)
C3 C4 C7 119.03(18)
C38 C33 C34 119.23(18)
C38 C33 C32 120.13(18)
C34 C33 C32 120.6(2)
C31 C32 C33 179.4(2)
O1 C7 N1 121.63(17)
O1 C7 C4 119.98(18)
N1 C7 C4 118.33(17)
C29 C30 C25 120.42(18)
C29 C30 H30 119.8
C25 C30 H30 119.8
C11 C10 C9 119.59(19)
C11 C10 H10 120.2
C9 C10 H10 120.2
C30 C29 C28 120.18(19)
C30 C29 H29 119.9
C28 C29 H29 119.9
C37 C36 C35 119.69(17)
C37 C36 C39 122.22(19)
C35 C36 C39 118.08(17)
N2 C24 H24A 109.5
N2 C24 H24B 109.5
H24A C24 H24B 109.5
N2 C24 H24C 109.5
H24A C24 H24C 109.5
H24B C24 H24C 109.5
C10 C11 C12 121.09(18)
C10 C11 H11 119.5
C12 C11 H11 119.5
C28 C27 C26 120.69(18)
C28 C27 H27 119.7
C26 C27 H27 119.7
C2 C3 C4 120.3(2)
C2 C3 H3 119.9
C4 C3 H3 119.9
C34 C35 C36 120.36(19)
C34 C35 H35 119.8
C36 C35 H35 119.8
N1 C8 H8A 109.5
N1 C8 H8B 109.5
H8A C8 H8B 109.5
N1 C8 H8C 109.5
H8A C8 H8C 109.5
H8B C8 H8C 109.5
O4 C40 H40A 109.5
O4 C40 H40B 109.5
H40A C40 H40B 109.5
O4 C40 H40C 109.5
H40A C40 H40C 109.5
H40B C40 H40C 109.5
C3 C2 C1 119.8(2)
C3 C2 H2 120.1
C1 C2 H2 120.1
C4 C5 C6 120.6(2)
C4 C5 H5 119.7
C6 C5 H5 119.7
C35 C34 C33 120.1(2)
C35 C34 H34 120.0
C33 C34 H34 120.0
C1 C6 C5 119.7(2)
C1 C6 H6 120.2
C5 C6 H6 120.2
C6 C1 C2 120.4(2)
C6 C1 H1 119.8
C2 C1 H1 119.8
C39 O4 C40 114.70(15)
C7 N1 C9 122.94(15)
C7 N1 C8 118.84(15)
C9 N1 C8 117.09(15)
C23 N2 C25 125.01(15)
C23 N2 C24 117.82(15)
C25 N2 C24 116.81(16)

loop_
_geom_bond_atom_site_label_1
_geom_bond_atom_site_label_2
_geom_bond_distance
C23 O2 1.231(2)
C23 N2 1.356(2)
C23 C20 1.501(3)
C13 C14 1.383(3)
C13 C12 1.398(3)
C13 H13 0.95
C15 C16 1.197(3)
C15 C12 1.441(3)
C21 C22 1.388(3)
C21 C20 1.392(3)
C21 H21 0.95
C16 C17 1.442(3)
C28 C29 1.389(3)
C28 C27 1.392(3)
C28 C31 1.451(3)
C9 C10 1.388(3)
C9 C14 1.388(3)
C9 N1 1.433(2)
C19 C18 1.381(3)
C19 C20 1.384(3)
C19 H19 0.95
C39 O3 1.208(2)
C39 O4 1.338(2)
C39 C36 1.483(3)
C25 C26 1.383(3)
C25 C30 1.386(3)
C25 N2 1.439(2)
C31 C32 1.185(3)
C22 C17 1.392(3)
C22 H22 0.95
C38 C37 1.385(3)
C38 C33 1.387(3)
C38 H38 0.95
C26 C27 1.392(3)
C26 H26 0.95
C18 C17 1.398(3)
C18 H18 0.95
C12 C11 1.392(3)
C37 C36 1.385(3)
C37 H37 0.95
C14 H14 0.95
C4 C5 1.385(3)
C4 C3 1.392(3)
C4 C7 1.497(3)
C33 C34 1.396(3)
C33 C32 1.449(3)
C7 O1 1.229(2)
C7 N1 1.355(2)
C30 C29 1.384(3)
C30 H30 0.95
C10 C11 1.384(3)
C10 H10 0.95
C29 H29 0.95
C36 C35 1.386(3)
C24 N2 1.474(2)
C24 H24A 0.98
C24 H24B 0.98
C24 H24C 0.98
C11 H11 0.95
C27 H27 0.95
C3 C2 1.383(3)
C3 H3 0.95
C35 C34 1.384(3)
C35 H35 0.95
C8 N1 1.468(2)
C8 H8A 0.98
C8 H8B 0.98
C8 H8C 0.98
C40 O4 1.444(2)
C40 H40A 0.98
C40 H40B 0.98
C40 H40C 0.98
C2 C1 1.385(3)
C2 H2 0.95
C5 C6 1.389(3)
C5 H5 0.95
C34 H34 0.95
C6 C1 1.376(3)
C6 H6 0.95
C1 H1 0.95
